data_1533241
loop_
_publ_author_name
'Yang Hexiong'
'Prewitt, C.T.'
'Liu Zhenxian'

_publ_section_title
;
 Crystal structures and infrared spectra of two Fe-bearing hydrous
 magnesium silicates synthesized at high temperature and pressure
;
_journal_name_full 'Journal of Mineralogical and Petrological Sciences'
_journal_page_first 137
_journal_page_last 143
_journal_volume 97
_journal_year 2002
_chemical_formula_sum 'Fe0.57 H2.14 Mg2.01 O6 Si1.03'
_chemical_name_systematic '(Mg2.01 Fe0.57) H2.14 (Si1.03 O6)'
_space_group_IT_number 166
_symmetry_space_group_name_Hall '-R 3 2"'
_symmetry_space_group_name_H-M 'R -3 m :H'
_cell_angle_alpha 90
_cell_angle_beta 90
_cell_angle_gamma 120
_cell_formula_units_Z 1
_cell_length_a 2.981
_cell_length_b 2.981
_cell_length_c 13.898
_cell_volume 106.956
_citation_journal_id_ASTM JMPSCA
_cod_data_source_file YangHexiong_JMPSCA_2002_419.cif
_cod_data_source_block H2.14Fe0.57Mg2.01O6Si1.03
_cod_original_cell_volume 106.9564
_cod_original_formula_sum 'H2.14 Fe0.57 Mg2.01 O6 Si1.03'
_cod_database_code 1533241

loop_
_symmetry_equiv_pos_as_xyz
x,y,z
-y,x-y,z
-x+y,-x,z
y,x,-z
-x,-x+y,-z
x-y,-y,-z
-x,-y,-z
y,-x+y,-z
x-y,x,-z
-y,-x,z
x,x-y,z
-x+y,y,z
x+2/3,y+1/3,z+1/3
-y+2/3,x-y+1/3,z+1/3
-x+y+2/3,-x+1/3,z+1/3
y+2/3,x+1/3,-z+1/3
-x+2/3,-x+y+1/3,-z+1/3
x-y+2/3,-y+1/3,-z+1/3
-x+2/3,-y+1/3,-z+1/3
y+2/3,-x+y+1/3,-z+1/3
x-y+2/3,x+1/3,-z+1/3
-y+2/3,-x+1/3,z+1/3
x+2/3,x-y+1/3,z+1/3
-x+y+2/3,y+1/3,z+1/3
x+1/3,y+2/3,z+2/3
-y+1/3,x-y+2/3,z+2/3
-x+y+1/3,-x+2/3,z+2/3
y+1/3,x+2/3,-z+2/3
-x+1/3,-x+y+2/3,-z+2/3
x-y+1/3,-y+2/3,-z+2/3
-x+1/3,-y+2/3,-z+2/3
y+1/3,-x+y+2/3,-z+2/3
x-y+1/3,x+2/3,-z+2/3
-y+1/3,-x+2/3,z+2/3
x+1/3,x-y+2/3,z+2/3
-x+y+1/3,y+2/3,z+2/3

loop_
_atom_site_label
_atom_site_type_symbol
_atom_site_fract_x
_atom_site_fract_y
_atom_site_fract_z
_atom_site_occupancy
_atom_site_U_iso_or_equiv
Si1 Si+4 0 0 0.128 0.172 0.0
Mg1 Mg+2 0 0 0 0.67 0.0
Fe2 Fe+3 0.3333 0.6667 0.1667 0.06 0.0
Fe1 Fe+3 0 0 0 0.13 0.0
O1 O-2 0 0 0.2511 1 0.0
